data_7703766
loop_
_publ_author_name
'Aleksovska, Angela'
'L\"onnecke, Peter'
'Hey-Hawkins, Evamarie'

_publ_section_title
;
 Zn- and Cd-based coordination polymers with a novel anthracene
 dicarboxylate ligand for highly selective detection of hydrogen peroxide.
;
_journal_issue 15
_journal_name_full 'Dalton transactions (Cambridge, England : 2003)'
_journal_page_first 4817
_journal_page_last 4823
_journal_paper_doi 10.1039/d0dt00333f
_journal_volume 49
_journal_year 2020
_chemical_formula_moiety 'C35 H27 Cd1 N1 O5, C3 H7 N1 O1'
_chemical_formula_sum 'C38 H34 Cd N2 O6'
_chemical_formula_weight 727.07
_space_group_crystal_system monoclinic
_space_group_IT_number 14
_space_group_name_Hall '-P 2yn'
_space_group_name_H-M_alt 'P 1 21/n 1'
_atom_sites_solution_hydrogens geom
_atom_sites_solution_primary dual
_atom_sites_solution_secondary difmap
_audit_creation_method SHELXL-2018/3
_audit_update_record
;
2020-01-27 deposited with the CCDC.	2020-03-16 downloaded from the CCDC.
;
_cell_angle_alpha 90
_cell_angle_beta 91.246(2)
_cell_angle_gamma 90
_cell_formula_units_Z 4
_cell_length_a 8.0584(2)
_cell_length_b 9.4051(2)
_cell_length_c 41.9284(8)
_cell_measurement_reflns_used 7340
_cell_measurement_temperature 130(2)
_cell_measurement_theta_max 26.0870
_cell_measurement_theta_min 1.9430
_cell_volume 3177.00(12)
_computing_cell_refinement 'CrysAlisPro 1.171.39.46 (Rigaku OD, 2018)'
_computing_data_collection 'CrysAlisPro 1.171.39.46 (Rigaku OD, 2018)'
_computing_data_reduction 'CrysAlisPro 1.171.39.46 (Rigaku OD, 2018)'
_computing_molecular_graphics
;
 ORTEP3 for Windows
 L. J. Farrugia, J. Appl. Crystallogr. 1997, 30, 565.
 or
 DIAMOND Version 3.2k
 K. Brandenburg, Crystal Impact GbR, Bonn, Germany
;
_computing_publication_material
;
 WINGX
 L.J. Farrugia,
 J. Appl. Cryst., 2012, 45, 849-854.
;
_computing_structure_refinement 'SHELXL-2018/3 (Sheldrick, 2018)'
_computing_structure_solution SHELXT-2014-5
_diffrn_ambient_temperature 130(2)
_diffrn_detector_area_resol_mean 16.3560
_diffrn_measured_fraction_theta_full 1.000
_diffrn_measured_fraction_theta_max 0.945
_diffrn_measurement_device_type 'Xcalibur, Sapphire3, Gemini'
_diffrn_measurement_method '\w scans'
_diffrn_radiation_type MoK\a
_diffrn_radiation_wavelength 0.71073
_diffrn_reflns_av_R_equivalents 0.0474
_diffrn_reflns_av_unetI/netI 0.0525
_diffrn_reflns_Laue_measured_fraction_full 1.000
_diffrn_reflns_Laue_measured_fraction_max 0.945
_diffrn_reflns_limit_h_max 10
_diffrn_reflns_limit_h_min -10
_diffrn_reflns_limit_k_max 11
_diffrn_reflns_limit_k_min -11
_diffrn_reflns_limit_l_max 51
_diffrn_reflns_limit_l_min -37
_diffrn_reflns_number 7479
_diffrn_reflns_point_group_measured_fraction_full 1.000
_diffrn_reflns_point_group_measured_fraction_max 0.945
_diffrn_reflns_theta_full 25.350
_diffrn_reflns_theta_max 26.406
_diffrn_reflns_theta_min 1.943
_diffrn_source 'fine-focus sealed X-ray tube'
_exptl_absorpt_coefficient_mu 0.739
_exptl_absorpt_correction_T_max 1.00000
_exptl_absorpt_correction_T_min 0.80567
_exptl_absorpt_correction_type multi-scan
_exptl_absorpt_process_details
;
CrysAlisPro 1.171.39.46 (Rigaku Oxford Diffraction, 2018)
Empirical absorption correction using spherical harmonics,
 implemented in SCALE3 ABSPACK scaling algorithm.
;
_exptl_crystal_colour 'clear pale yellow'
_exptl_crystal_density_diffrn 1.520
_exptl_crystal_description plate
_exptl_crystal_F_000 1488
_exptl_crystal_size_max 0.26
_exptl_crystal_size_mid 0.15
_exptl_crystal_size_min 0.05
_refine_diff_density_max 1.386
_refine_diff_density_min -0.970
_refine_diff_density_rms 0.183
_refine_ls_extinction_method none
_refine_ls_goodness_of_fit_ref 0.983
_refine_ls_hydrogen_treatment constr
_refine_ls_matrix_type full
_refine_ls_number_parameters 465
_refine_ls_number_reflns 7479
_refine_ls_number_restraints 28
_refine_ls_restrained_S_all 0.982
_refine_ls_R_factor_all 0.0489
_refine_ls_R_factor_gt 0.0387
_refine_ls_shift/su_max 0.001
_refine_ls_shift/su_mean 0.000
_refine_ls_structure_factor_coef Fsqd
_refine_ls_weighting_details 'w=1/[\s^2^(Fo^2^)+(0.0541P)^2^] where P=(Fo^2^+2Fc^2^)/3'
_refine_ls_weighting_scheme calc
_refine_ls_wR_factor_gt 0.0860
_refine_ls_wR_factor_ref 0.0943
_reflns_Friedel_coverage 0.000
_reflns_number_gt 6268
_reflns_number_total 7479
_reflns_threshold_expression 'I > 2\s(I)'
_cod_data_source_file d0dt00333f7.cif
_cod_data_source_block comp2_x2972fin
_cod_depositor_comments 'Adding full bibliography for 7703765--7703767.cif.'
_cod_original_sg_symbol_H-M 'P 21/n'
_cod_database_code 7703766
_shelx_shelxl_version_number 2018/3
_shelx_space_group_comment
;
The symmetry employed for this shelxl refinement is uniquely defined
by the following loop, which should always be used as a source of
symmetry information in preference to the above space-group names.
They are only intended as comments.
;

loop_
_space_group_symop_operation_xyz
'x, y, z'
'-x+1/2, y+1/2, -z+1/2'
'-x, -y, -z'
'x-1/2, -y-1/2, z-1/2'

loop_
_atom_site_label
_atom_site_type_symbol
_atom_site_fract_x
_atom_site_fract_y
_atom_site_fract_z
_atom_site_U_iso_or_equiv
_atom_site_adp_type
_atom_site_occupancy
_atom_site_site_symmetry_order
_atom_site_calc_flag
_atom_site_refinement_flags_posn
_atom_site_refinement_flags_adp
_atom_site_refinement_flags_occupancy
_atom_site_disorder_assembly
_atom_site_disorder_group
Cd1 Cd 0.23395(3) 0.47856(3) 0.49941(2) 0.02267(9) Uani 1 1 d . . . . .
O1 O 0.3496(3) 0.3534(3) 0.53803(7) 0.0291(7) Uani 1 1 d . . . . .
O2 O 0.5550(3) 0.5117(3) 0.53617(6) 0.0274(6) Uani 1 1 d . . . . .
O3 O 1.6403(3) 0.2177(3) 0.96713(7) 0.0324(7) Uani 1 1 d . . . . .
O4 O 1.5008(3) 0.0148(3) 0.96576(6) 0.0263(6) Uani 1 1 d . . . . .
C1 C 0.4789(5) 0.4146(5) 0.54994(9) 0.0249(9) Uani 1 1 d . . . . .
C2 C 0.5313(5) 0.3691(5) 0.58232(10) 0.0252(9) Uani 1 1 d . . . . .
H2 H 0.482977 0.286636 0.591359 0.030 Uiso 1 1 calc R U . . .
C3 C 0.6450(5) 0.4416(4) 0.59902(9) 0.0244(9) Uani 1 1 d . . . . .
H3 H 0.693928 0.520529 0.588660 0.029 Uiso 1 1 calc R U . . .
C4 C 0.7029(5) 0.4124(4) 0.63179(9) 0.0234(9) Uani 1 1 d . . . . .
C5 C 0.6479(5) 0.2972(4) 0.64936(9) 0.0267(9) Uani 1 1 d . . . . .
H5 H 0.566016 0.235527 0.640395 0.032 Uiso 1 1 calc R U . . .
C6 C 0.7109(5) 0.2711(4) 0.67987(9) 0.0256(9) Uani 1 1 d . . . . .
H6 H 0.675169 0.189839 0.691279 0.031 Uiso 1 1 calc R U . . .
C7 C 0.8266(5) 0.3637(4) 0.69388(9) 0.0223(9) Uani 1 1 d . . . . .
C8 C 0.8793(5) 0.4786(5) 0.67666(10) 0.0283(9) Uani 1 1 d . . . . .
H8 H 0.958618 0.541941 0.685904 0.034 Uiso 1 1 calc R U . . .
C9 C 0.8184(5) 0.5038(4) 0.64597(9) 0.0270(9) Uani 1 1 d . . . . .
H9 H 0.856064 0.584338 0.634513 0.032 Uiso 1 1 calc R U . . .
C10 C 0.9004(5) 0.3289(4) 0.72615(9) 0.0215(9) Uani 1 1 d . . . . .
C11 C 0.8073(5) 0.3500(4) 0.75362(9) 0.0205(8) Uani 1 1 d . . . . .
C12 C 0.6449(5) 0.4110(4) 0.75249(10) 0.0251(9) Uani 1 1 d . . . . .
H12 H 0.600889 0.444017 0.732640 0.030 Uiso 1 1 calc R U . . .
C13 C 0.5523(5) 0.4230(4) 0.77877(10) 0.0274(10) Uani 1 1 d . . . . .
H13 H 0.443548 0.461737 0.777138 0.033 Uiso 1 1 calc R U . . .
C14 C 0.6165(5) 0.3784(5) 0.80862(10) 0.0297(10) Uani 1 1 d . . . . .
H14 H 0.550031 0.385535 0.826988 0.036 Uiso 1 1 calc R U . . .
C15 C 0.7730(5) 0.3251(4) 0.81136(10) 0.0276(9) Uani 1 1 d . . . . .
H15 H 0.814996 0.297788 0.831805 0.033 Uiso 1 1 calc R U . . .
C16 C 0.8750(5) 0.3092(4) 0.78451(9) 0.0196(8) Uani 1 1 d . . . . .
C17 C 1.0353(5) 0.2499(4) 0.78660(9) 0.0214(9) Uani 1 1 d . . . . .
C18 C 1.1267(4) 0.2264(4) 0.75896(9) 0.0201(9) Uani 1 1 d . . . . .
C19 C 1.2865(5) 0.1603(4) 0.75961(10) 0.0248(9) Uani 1 1 d . . . . .
H19 H 1.334243 0.132906 0.779604 0.030 Uiso 1 1 calc R U . . .
C20 C 1.3721(5) 0.1353(4) 0.73285(10) 0.0267(9) Uani 1 1 d . . . . .
H20 H 1.477962 0.090923 0.734198 0.032 Uiso 1 1 calc R U . . .
C21 C 1.3037(5) 0.1753(4) 0.70276(10) 0.0263(9) Uani 1 1 d . . . . .
H21 H 1.363781 0.157375 0.683933 0.032 Uiso 1 1 calc R U . . .
C22 C 1.1532(5) 0.2391(4) 0.70069(9) 0.0228(9) Uani 1 1 d . . . . .
H22 H 1.109586 0.265618 0.680313 0.027 Uiso 1 1 calc R U . . .
C23 C 1.0585(5) 0.2676(4) 0.72830(9) 0.0203(9) Uani 1 1 d . . . . .
C24 C 1.1097(5) 0.2119(4) 0.81916(9) 0.0214(9) Uani 1 1 d . . . . .
C25 C 1.1356(5) 0.0723(5) 0.82766(9) 0.0252(9) Uani 1 1 d . . . . .
H25 H 1.103644 -0.001788 0.813404 0.030 Uiso 1 1 calc R U . . .
C26 C 1.2086(5) 0.0395(5) 0.85708(9) 0.0249(9) Uani 1 1 d . . . . .
H26 H 1.225988 -0.057181 0.862800 0.030 Uiso 1 1 calc R U . . .
C27 C 1.2566(5) 0.1463(4) 0.87825(9) 0.0253(9) Uani 1 1 d . . . . .
C28 C 1.2253(5) 0.2870(5) 0.86958(10) 0.0324(10) Uani 1 1 d . . . . .
H28 H 1.253734 0.361526 0.883992 0.039 Uiso 1 1 calc R U . . .
C29 C 1.1535(5) 0.3193(5) 0.84023(10) 0.0314(10) Uani 1 1 d . . . . .
H29 H 1.134048 0.415719 0.834516 0.038 Uiso 1 1 calc R U . . .
C30 C 1.3420(5) 0.1077(5) 0.90836(9) 0.0262(9) Uani 1 1 d . . . . .
H30 H 1.332780 0.011590 0.915040 0.031 Uiso 1 1 calc R U . . .
C31 C 1.4313(5) 0.1942(5) 0.92727(10) 0.0281(10) Uani 1 1 d . . . . .
H31 H 1.432354 0.293172 0.922732 0.034 Uiso 1 1 calc R U . . .
C32 C 1.5290(5) 0.1404(5) 0.95519(10) 0.0272(10) Uani 1 1 d . . . . .
O5 O 0.2599(3) 0.7181(3) 0.50378(7) 0.0317(7) Uani 1 1 d D . . . .
N1 N 0.3606(4) 0.9141(4) 0.52861(9) 0.0368(9) Uani 1 1 d D . . . .
C33 C 0.2191(6) 1.0008(5) 0.51959(17) 0.0608(16) Uani 1 1 d D . . . .
H33A H 0.229866 1.032271 0.497450 0.091 Uiso 1 1 calc R U . . .
H33B H 0.214477 1.083913 0.533633 0.091 Uiso 1 1 calc R U . . .
H33C H 0.117196 0.944963 0.521567 0.091 Uiso 1 1 calc R U . . .
C34 C 0.4891(6) 0.9790(6) 0.54909(13) 0.0519(14) Uani 1 1 d D . . . .
H34A H 0.579522 0.910839 0.552738 0.078 Uiso 1 1 calc R U . . .
H34B H 0.441367 1.005336 0.569562 0.078 Uiso 1 1 calc R U . . .
H34C H 0.532309 1.064126 0.538676 0.078 Uiso 1 1 calc R U . . .
C35 C 0.3690(5) 0.7793(4) 0.52034(11) 0.0319(10) Uani 1 1 d D . . . .
H35 H 0.463038 0.725883 0.527314 0.038 Uiso 1 1 calc R U . . .
O6 O -0.2386(14) 0.8412(17) 0.3803(5) 0.055(3) Uani 0.652(10) 1 d D . P A 1
N2 N 0.0048(11) 0.8702(13) 0.4083(3) 0.0406(18) Uani 0.652(10) 1 d D . P A 1
C36 C 0.0823(14) 0.9538(10) 0.3838(3) 0.073(4) Uani 0.652(10) 1 d D . P A 1
H36A H 0.190812 0.912962 0.379021 0.109 Uiso 0.652(10) 1 calc R U P A 1
H36B H 0.096752 1.051763 0.391307 0.109 Uiso 0.652(10) 1 calc R U P A 1
H36C H 0.011685 0.953246 0.364470 0.109 Uiso 0.652(10) 1 calc R U P A 1
C37 C 0.1003(11) 0.8394(11) 0.4373(2) 0.058(3) Uani 0.652(10) 1 d D . P A 1
H37A H 0.038931 0.771879 0.450414 0.086 Uiso 0.652(10) 1 calc R U P A 1
H37B H 0.118803 0.927546 0.449334 0.086 Uiso 0.652(10) 1 calc R U P A 1
H37C H 0.207419 0.797948 0.431766 0.086 Uiso 0.652(10) 1 calc R U P A 1
C38 C -0.1460(9) 0.8183(8) 0.40404(19) 0.044(2) Uani 0.652(10) 1 d D . P A 1
H38 H -0.187557 0.758651 0.420314 0.053 Uiso 0.652(10) 1 calc R U P A 1
O6F O -0.230(3) 0.812(4) 0.3802(10) 0.055(3) Uani 0.348(10) 1 d D . P A 2
N2F N 0.021(2) 0.873(2) 0.4027(5) 0.0406(18) Uani 0.348(10) 1 d D . P A 2
C36F C 0.005(2) 0.7709(18) 0.4282(4) 0.052(5) Uani 0.348(10) 1 d D . P A 2
H36D H -0.112542 0.750292 0.431433 0.078 Uiso 0.348(10) 1 calc R U P A 2
H36E H 0.054370 0.810136 0.447879 0.078 Uiso 0.348(10) 1 calc R U P A 2
H36F H 0.062986 0.683032 0.422594 0.078 Uiso 0.348(10) 1 calc R U P A 2
C37F C 0.1696(16) 0.9609(17) 0.4019(4) 0.048(4) Uani 0.348(10) 1 d D . P A 2
H37D H 0.267573 0.899726 0.400367 0.072 Uiso 0.348(10) 1 calc R U P A 2
H37E H 0.178079 1.017940 0.421393 0.072 Uiso 0.348(10) 1 calc R U P A 2
H37F H 0.163309 1.024124 0.383294 0.072 Uiso 0.348(10) 1 calc R U P A 2
C38F C -0.0987(18) 0.8820(15) 0.3807(3) 0.044(5) Uani 0.348(10) 1 d D . P A 2
H38F H -0.083355 0.947700 0.363828 0.053 Uiso 0.348(10) 1 calc R U P A 2

loop_
_atom_site_aniso_label
_atom_site_aniso_U_11
_atom_site_aniso_U_22
_atom_site_aniso_U_33
_atom_site_aniso_U_23
_atom_site_aniso_U_13
_atom_site_aniso_U_12
Cd1 0.02603(14) 0.02467(15) 0.01701(13) -0.00088(15) -0.00611(11) 0.00022(12)
O1 0.0295(15) 0.0353(17) 0.0220(15) 0.0018(13) -0.0094(12) -0.0011(13)
O2 0.0355(14) 0.0280(17) 0.0186(14) 0.0038(13) 0.0010(12) 0.0029(14)
O3 0.0334(16) 0.0354(17) 0.0278(16) 0.0025(14) -0.0145(13) -0.0034(13)
O4 0.0264(12) 0.0313(17) 0.0208(14) 0.0057(14) -0.0057(11) 0.0025(12)
C1 0.027(2) 0.031(2) 0.017(2) -0.001(2) -0.0042(17) 0.0089(18)
C2 0.025(2) 0.029(2) 0.021(2) 0.0034(19) -0.0028(17) 0.0032(17)
C3 0.0251(19) 0.031(2) 0.017(2) 0.0038(18) -0.0011(16) 0.0037(17)
C4 0.0194(19) 0.031(2) 0.020(2) 0.0012(18) -0.0018(16) 0.0025(17)
C5 0.028(2) 0.033(2) 0.019(2) -0.0001(19) -0.0074(17) -0.0039(17)
C6 0.024(2) 0.031(2) 0.022(2) 0.0065(18) -0.0050(17) -0.0036(17)
C7 0.0186(18) 0.033(2) 0.0155(19) -0.0012(18) -0.0028(16) 0.0004(16)
C8 0.029(2) 0.029(2) 0.026(2) -0.001(2) -0.0109(16) -0.0039(19)
C9 0.0298(19) 0.028(2) 0.023(2) 0.0070(18) -0.0070(16) -0.0017(18)
C10 0.0243(19) 0.023(2) 0.017(2) -0.0003(17) -0.0057(16) -0.0020(16)
C11 0.0227(19) 0.019(2) 0.019(2) -0.0002(17) -0.0056(16) -0.0010(15)
C12 0.027(2) 0.026(2) 0.022(2) -0.0002(19) -0.0070(17) 0.0014(17)
C13 0.025(2) 0.027(2) 0.031(2) -0.004(2) -0.0042(18) 0.0036(17)
C14 0.031(2) 0.034(3) 0.024(2) -0.001(2) 0.0036(18) -0.0004(18)
C15 0.033(2) 0.030(2) 0.019(2) 0.0005(18) -0.0038(18) 0.0006(18)
C16 0.024(2) 0.019(2) 0.016(2) 0.0001(17) -0.0024(16) -0.0012(15)
C17 0.0244(19) 0.021(2) 0.018(2) 0.0011(17) -0.0067(17) -0.0014(16)
C18 0.0225(19) 0.019(2) 0.018(2) 0.0016(18) -0.0057(16) -0.0028(16)
C19 0.026(2) 0.024(2) 0.025(2) 0.0046(18) -0.0093(18) 0.0010(17)
C20 0.023(2) 0.028(2) 0.029(2) 0.002(2) -0.0028(18) 0.0015(17)
C21 0.027(2) 0.028(2) 0.024(2) 0.0012(18) 0.0009(18) -0.0030(17)
C22 0.028(2) 0.025(2) 0.016(2) 0.0015(17) -0.0007(17) -0.0002(17)
C23 0.024(2) 0.019(2) 0.017(2) 0.0025(17) -0.0059(16) -0.0036(16)
C24 0.0188(18) 0.030(2) 0.015(2) 0.0008(18) -0.0023(16) -0.0029(16)
C25 0.025(2) 0.031(2) 0.019(2) 0.0006(19) -0.0041(16) -0.0036(16)
C26 0.0259(19) 0.026(2) 0.023(2) 0.0092(19) -0.0028(16) -0.0012(17)
C27 0.025(2) 0.032(2) 0.018(2) 0.0044(18) -0.0050(17) 0.0009(17)
C28 0.044(3) 0.029(2) 0.023(2) -0.0029(19) -0.011(2) 0.004(2)
C29 0.041(2) 0.027(2) 0.026(2) 0.0022(19) -0.0106(19) 0.0039(19)
C30 0.027(2) 0.030(2) 0.021(2) 0.0044(19) -0.0018(17) 0.0043(17)
C31 0.030(2) 0.033(3) 0.021(2) 0.008(2) -0.0054(18) 0.0023(18)
C32 0.026(2) 0.035(3) 0.020(2) 0.001(2) -0.0040(17) 0.0028(18)
O5 0.0338(15) 0.0249(14) 0.0363(17) -0.0008(14) -0.0031(14) -0.0008(13)
N1 0.037(2) 0.030(2) 0.044(2) -0.0055(19) -0.0065(18) -0.0001(16)
C33 0.049(3) 0.040(3) 0.093(5) -0.013(3) -0.010(3) 0.010(2)
C34 0.065(3) 0.043(3) 0.047(3) -0.006(3) -0.013(3) -0.012(3)
C35 0.033(2) 0.026(2) 0.036(3) 0.001(2) -0.001(2) 0.0000(18)
O6 0.074(3) 0.050(7) 0.041(2) 0.005(5) -0.013(2) -0.016(3)
N2 0.044(3) 0.040(3) 0.039(5) -0.002(3) 0.008(3) 0.000(2)
C36 0.074(8) 0.052(6) 0.093(9) 0.000(6) 0.053(7) -0.004(5)
C37 0.034(5) 0.075(7) 0.064(6) -0.010(5) -0.004(4) 0.014(4)
C38 0.060(5) 0.034(4) 0.038(5) -0.004(4) -0.002(4) -0.006(4)
O6F 0.074(3) 0.050(7) 0.041(2) 0.005(5) -0.013(2) -0.016(3)
N2F 0.044(3) 0.040(3) 0.039(5) -0.002(3) 0.008(3) 0.000(2)
C36F 0.042(9) 0.061(12) 0.054(11) 0.014(9) 0.002(8) 0.014(8)
C37F 0.029(7) 0.047(9) 0.067(11) -0.001(9) -0.003(7) -0.013(7)
C38F 0.068(11) 0.054(10) 0.011(7) 0.007(6) 0.000(6) -0.022(8)

loop_
_atom_type_symbol
_atom_type_description
_atom_type_scat_dispersion_real
_atom_type_scat_dispersion_imag
_atom_type_scat_source
Cd Cd -0.8075 1.2024 'International Tables Vol C Tables 4.2.6.8 and 6.1.1.4'
O O 0.0106 0.0060 'International Tables Vol C Tables 4.2.6.8 and 6.1.1.4'
N N 0.0061 0.0033 'International Tables Vol C Tables 4.2.6.8 and 6.1.1.4'
C C 0.0033 0.0016 'International Tables Vol C Tables 4.2.6.8 and 6.1.1.4'
H H 0.0000 0.0000 'International Tables Vol C Tables 4.2.6.8 and 6.1.1.4'

loop_
_geom_angle_atom_site_label_1
_geom_angle_atom_site_label_2
_geom_angle_atom_site_label_3
_geom_angle
_geom_angle_site_symmetry_1
_geom_angle_site_symmetry_3
_geom_angle_publ_flag
O1 Cd1 O5 115.84(10) . . ?
O1 Cd1 O2 101.12(10) . 3_666 ?
O5 Cd1 O2 86.82(10) . 3_666 ?
O1 Cd1 O4 141.91(10) . 4_465 ?
O5 Cd1 O4 95.41(10) . 4_465 ?
O2 Cd1 O4 101.86(9) 3_666 4_465 ?
O1 Cd1 O3 97.30(10) . 4_465 ?
O5 Cd1 O3 146.72(10) . 4_465 ?
O2 Cd1 O3 83.81(10) 3_666 4_465 ?
O4 Cd1 O3 55.86(10) 4_465 4_465 ?
O1 Cd1 O4 87.45(10) . 2_656 ?
O5 Cd1 O4 83.36(10) . 2_656 ?
O2 Cd1 O4 169.10(10) 3_666 2_656 ?
O4 Cd1 O4 74.49(10) 4_465 2_656 ?
O3 Cd1 O4 101.92(10) 4_465 2_656 ?
O1 Cd1 C32 121.91(13) . 4_465 ?
O5 Cd1 C32 121.41(12) . 4_465 ?
O2 Cd1 C32 91.21(11) 3_666 4_465 ?
O4 Cd1 C32 28.38(11) 4_465 4_465 ?
O3 Cd1 C32 27.60(11) 4_465 4_465 ?
O4 Cd1 C32 89.90(11) 2_656 4_465 ?
C1 O1 Cd1 112.0(3) . . ?
C1 O2 Cd1 135.3(3) . 3_666 ?
C32 O3 Cd1 89.6(2) . 4_766 ?
C32 O4 Cd1 92.2(2) . 4_766 ?
C32 O4 Cd1 118.7(3) . 2_646 ?
Cd1 O4 Cd1 105.51(10) 4_766 2_646 ?
O2 C1 O1 123.5(4) . . ?
O2 C1 C2 120.3(4) . . ?
O1 C1 C2 116.2(4) . . ?
C3 C2 C1 121.0(4) . . ?
C3 C2 H2 119.5 . . ?
C1 C2 H2 119.5 . . ?
C2 C3 C4 126.8(4) . . ?
C2 C3 H3 116.6 . . ?
C4 C3 H3 116.6 . . ?
C5 C4 C9 118.3(3) . . ?
C5 C4 C3 123.0(4) . . ?
C9 C4 C3 118.7(4) . . ?
C6 C5 C4 120.8(4) . . ?
C6 C5 H5 119.6 . . ?
C4 C5 H5 119.6 . . ?
C5 C6 C7 120.4(4) . . ?
C5 C6 H6 119.8 . . ?
C7 C6 H6 119.8 . . ?
C8 C7 C6 118.8(3) . . ?
C8 C7 C10 121.6(3) . . ?
C6 C7 C10 119.4(4) . . ?
C7 C8 C9 121.0(4) . . ?
C7 C8 H8 119.5 . . ?
C9 C8 H8 119.5 . . ?
C8 C9 C4 120.7(4) . . ?
C8 C9 H9 119.6 . . ?
C4 C9 H9 119.6 . . ?
C23 C10 C11 120.5(3) . . ?
C23 C10 C7 119.3(4) . . ?
C11 C10 C7 120.0(3) . . ?
C10 C11 C12 122.4(3) . . ?
C10 C11 C16 120.0(3) . . ?
C12 C11 C16 117.6(4) . . ?
C13 C12 C11 122.0(4) . . ?
C13 C12 H12 119.0 . . ?
C11 C12 H12 119.0 . . ?
C12 C13 C14 120.1(4) . . ?
C12 C13 H13 119.9 . . ?
C14 C13 H13 119.9 . . ?
C15 C14 C13 120.5(4) . . ?
C15 C14 H14 119.8 . . ?
C13 C14 H14 119.8 . . ?
C14 C15 C16 121.7(4) . . ?
C14 C15 H15 119.2 . . ?
C16 C15 H15 119.2 . . ?
C17 C16 C15 122.7(3) . . ?
C17 C16 C11 119.2(4) . . ?
C15 C16 C11 118.0(3) . . ?
C18 C17 C16 120.6(3) . . ?
C18 C17 C24 120.0(3) . . ?
C16 C17 C24 119.5(4) . . ?
C17 C18 C19 122.8(3) . . ?
C17 C18 C23 119.8(3) . . ?
C19 C18 C23 117.4(3) . . ?
C20 C19 C18 122.4(3) . . ?
C20 C19 H19 118.8 . . ?
C18 C19 H19 118.8 . . ?
C19 C20 C21 119.9(4) . . ?
C19 C20 H20 120.1 . . ?
C21 C20 H20 120.1 . . ?
C22 C21 C20 120.4(4) . . ?
C22 C21 H21 119.8 . . ?
C20 C21 H21 119.8 . . ?
C21 C22 C23 121.7(4) . . ?
C21 C22 H22 119.1 . . ?
C23 C22 H22 119.1 . . ?
C10 C23 C22 121.8(3) . . ?
C10 C23 C18 119.9(4) . . ?
C22 C23 C18 118.3(3) . . ?
C25 C24 C29 119.8(4) . . ?
C25 C24 C17 120.8(4) . . ?
C29 C24 C17 119.4(4) . . ?
C24 C25 C26 120.1(4) . . ?
C24 C25 H25 120.0 . . ?
C26 C25 H25 120.0 . . ?
C27 C26 C25 120.9(4) . . ?
C27 C26 H26 119.6 . . ?
C25 C26 H26 119.6 . . ?
C26 C27 C28 118.3(3) . . ?
C26 C27 C30 119.3(4) . . ?
C28 C27 C30 122.5(4) . . ?
C29 C28 C27 120.7(4) . . ?
C29 C28 H28 119.7 . . ?
C27 C28 H28 119.7 . . ?
C28 C29 C24 120.3(4) . . ?
C28 C29 H29 119.9 . . ?
C24 C29 H29 119.9 . . ?
C31 C30 C27 126.6(4) . . ?
C31 C30 H30 116.7 . . ?
C27 C30 H30 116.7 . . ?
C30 C31 C32 122.0(4) . . ?
C30 C31 H31 119.0 . . ?
C32 C31 H31 119.0 . . ?
O3 C32 O4 121.8(3) . . ?
O3 C32 C31 118.7(4) . . ?
O4 C32 C31 119.4(4) . . ?
O3 C32 Cd1 62.8(2) . 4_766 ?
O4 C32 Cd1 59.44(18) . 4_766 ?
C31 C32 Cd1 171.3(3) . 4_766 ?
C35 O5 Cd1 124.4(3) . . ?
C35 N1 C33 121.3(4) . . ?
C35 N1 C34 121.1(4) . . ?
C33 N1 C34 117.5(4) . . ?
N1 C33 H33A 109.5 . . ?
N1 C33 H33B 109.5 . . ?
H33A C33 H33B 109.5 . . ?
N1 C33 H33C 109.5 . . ?
H33A C33 H33C 109.5 . . ?
H33B C33 H33C 109.5 . . ?
N1 C34 H34A 109.5 . . ?
N1 C34 H34B 109.5 . . ?
H34A C34 H34B 109.5 . . ?
N1 C34 H34C 109.5 . . ?
H34A C34 H34C 109.5 . . ?
H34B C34 H34C 109.5 . . ?
O5 C35 N1 123.4(4) . . ?
O5 C35 H35 118.3 . . ?
N1 C35 H35 118.3 . . ?
C38 N2 C36 121.0(10) . . ?
C38 N2 C37 120.6(10) . . ?
C36 N2 C37 118.3(9) . . ?
N2 C36 H36A 109.5 . . ?
N2 C36 H36B 109.5 . . ?
H36A C36 H36B 109.5 . . ?
N2 C36 H36C 109.5 . . ?
H36A C36 H36C 109.5 . . ?
H36B C36 H36C 109.5 . . ?
N2 C37 H37A 109.5 . . ?
N2 C37 H37B 109.5 . . ?
H37A C37 H37B 109.5 . . ?
N2 C37 H37C 109.5 . . ?
H37A C37 H37C 109.5 . . ?
H37B C37 H37C 109.5 . . ?
O6 C38 N2 125.3(12) . . ?
O6 C38 H38 117.3 . . ?
N2 C38 H38 117.3 . . ?
C38F N2F C36F 119.0(15) . . ?
C38F N2F C37F 122.4(18) . . ?
C36F N2F C37F 118.5(14) . . ?
N2F C36F H36D 109.5 . . ?
N2F C36F H36E 109.5 . . ?
H36D C36F H36E 109.5 . . ?
N2F C36F H36F 109.5 . . ?
H36D C36F H36F 109.5 . . ?
H36E C36F H36F 109.5 . . ?
N2F C37F H37D 109.5 . . ?
N2F C37F H37E 109.5 . . ?
H37D C37F H37E 109.5 . . ?
N2F C37F H37F 109.5 . . ?
H37D C37F H37F 109.5 . . ?
H37E C37F H37F 109.5 . . ?
O6F C38F N2F 126(2) . . ?
O6F C38F H38F 117.2 . . ?
N2F C38F H38F 117.2 . . ?

loop_
_geom_bond_atom_site_label_1
_geom_bond_atom_site_label_2
_geom_bond_distance
_geom_bond_site_symmetry_2
_geom_bond_publ_flag
Cd1 O1 2.193(3) . ?
Cd1 O5 2.270(3) . ?
Cd1 O2 2.288(3) 3_666 ?
Cd1 O4 2.326(2) 4_465 ?
Cd1 O3 2.400(3) 4_465 ?
Cd1 O4 2.439(3) 2_656 ?
Cd1 C32 2.699(4) 4_465 ?
O1 C1 1.282(5) . ?
O2 C1 1.249(5) . ?
O3 C32 1.250(5) . ?
O4 C32 1.284(5) . ?
C1 C2 1.476(5) . ?
C2 C3 1.330(6) . ?
C2 H2 0.9500 . ?
C3 C4 1.467(5) . ?
C3 H3 0.9500 . ?
C4 C5 1.388(6) . ?
C4 C9 1.391(5) . ?
C5 C6 1.388(5) . ?
C5 H5 0.9500 . ?
C6 C7 1.395(5) . ?
C6 H6 0.9500 . ?
C7 C8 1.372(6) . ?
C7 C10 1.502(5) . ?
C8 C9 1.388(5) . ?
C8 H8 0.9500 . ?
C9 H9 0.9500 . ?
C10 C23 1.399(5) . ?
C10 C11 1.403(6) . ?
C11 C12 1.429(5) . ?
C11 C16 1.446(5) . ?
C12 C13 1.349(6) . ?
C12 H12 0.9500 . ?
C13 C14 1.408(6) . ?
C13 H13 0.9500 . ?
C14 C15 1.359(6) . ?
C14 H14 0.9500 . ?
C15 C16 1.416(6) . ?
C15 H15 0.9500 . ?
C16 C17 1.408(5) . ?
C17 C18 1.404(5) . ?
C17 C24 1.522(5) . ?
C18 C19 1.430(5) . ?
C18 C23 1.440(5) . ?
C19 C20 1.350(6) . ?
C19 H19 0.9500 . ?
C20 C21 1.417(6) . ?
C20 H20 0.9500 . ?
C21 C22 1.354(5) . ?
C21 H21 0.9500 . ?
C22 C23 1.426(6) . ?
C22 H22 0.9500 . ?
C24 C25 1.375(6) . ?
C24 C29 1.383(6) . ?
C25 C26 1.390(5) . ?
C25 H25 0.9500 . ?
C26 C27 1.389(6) . ?
C26 H26 0.9500 . ?
C27 C28 1.394(6) . ?
C27 C30 1.470(5) . ?
C28 C29 1.382(5) . ?
C28 H28 0.9500 . ?
C29 H29 0.9500 . ?
C30 C31 1.335(6) . ?
C30 H30 0.9500 . ?
C31 C32 1.485(5) . ?
C31 H31 0.9500 . ?
O5 C35 1.249(5) . ?
N1 C35 1.316(5) . ?
N1 C33 1.445(6) . ?
N1 C34 1.464(5) . ?
C33 H33A 0.9800 . ?
C33 H33B 0.9800 . ?
C33 H33C 0.9800 . ?
C34 H34A 0.9800 . ?
C34 H34B 0.9800 . ?
C34 H34C 0.9800 . ?
C35 H35 0.9500 . ?
O6 C38 1.249(18) . ?
N2 C38 1.318(10) . ?
N2 C36 1.447(14) . ?
N2 C37 1.454(11) . ?
C36 H36A 0.9800 . ?
C36 H36B 0.9800 . ?
C36 H36C 0.9800 . ?
C37 H37A 0.9800 . ?
C37 H37B 0.9800 . ?
C37 H37C 0.9800 . ?
C38 H38 0.9500 . ?
O6F C38F 1.25(2) . ?
N2F C38F 1.319(15) . ?
N2F C36F 1.45(2) . ?
N2F C37F 1.458(17) . ?
C36F H36D 0.9800 . ?
C36F H36E 0.9800 . ?
C36F H36F 0.9800 . ?
C37F H37D 0.9800 . ?
C37F H37E 0.9800 . ?
C37F H37F 0.9800 . ?
C38F H38F 0.9500 . ?
